data_7236139
loop_
_publ_author_name
'Tu, Thach N.'
'Phan, Nghi Q.'
'Vu, Thanh T.'
'Nguyen, Ha L.'
'Cordova, Kyle E.'
'Furukawa, Hiroyasu'

_publ_section_title
;
 High proton conductivity at low relative humidity in an anionic Fe-based
 metal--organic framework
;
_journal_issue 10
_journal_name_full 'Journal of Materials Chemistry A'
_journal_page_first 3638
_journal_paper_doi 10.1039/C5TA10467J
_journal_volume 4
_journal_year 2016
_chemical_formula_sum 'C18 H21 Fe2 N2 O14 S2'
_chemical_formula_weight 665.19
_chemical_name_systematic VNU-15
_space_group_IT_number 70
_space_group_name_Hall '-F 2uv 2vw'
_space_group_name_H-M_alt 'F d d d :2'
_symmetry_cell_setting orthorhombic
_symmetry_space_group_name_H-M 'F d d d :2'
_atom_sites_solution_hydrogens geom
_atom_sites_solution_primary direct
_atom_sites_solution_secondary difmap
_audit_creation_method SHELXL-97
_audit_update_record
;
2015-12-20 deposited with the CCDC.
2016-01-20 downloaded from the CCDC.
;
_cell_angle_alpha 90.00
_cell_angle_beta 90.00
_cell_angle_gamma 90.00
_cell_formula_units_Z 16
_cell_length_a 16.7581(7)
_cell_length_b 18.8268(9)
_cell_length_c 38.9998(18)
_cell_measurement_reflns_used 300
_cell_measurement_temperature 100(2)
_cell_measurement_theta_max 67.9142\%
_cell_measurement_theta_min 3.6931\%
_cell_volume 12304.5(10)
_computing_structure_refinement 'SHELXL-97 (Sheldrick, 2008)'
_computing_structure_solution 'SHELXS-97 (Sheldrick, 2008)'
_diffrn_ambient_temperature 100(2)
_diffrn_measured_fraction_theta_full 0.999
_diffrn_measured_fraction_theta_max 0.999
_diffrn_measurement_device_type BrukerD8Venturediffractometer
_diffrn_radiation_monochromator graphite
_diffrn_radiation_source 'fine-focus sealed tube'
_diffrn_radiation_type CuK\a
_diffrn_radiation_wavelength 1.54178
_diffrn_reflns_av_R_equivalents 0.1476
_diffrn_reflns_av_sigmaI/netI 0.0651
_diffrn_reflns_limit_h_max 19
_diffrn_reflns_limit_h_min -19
_diffrn_reflns_limit_k_max 21
_diffrn_reflns_limit_k_min -21
_diffrn_reflns_limit_l_max 45
_diffrn_reflns_limit_l_min -44
_diffrn_reflns_number 18293
_diffrn_reflns_theta_full 63.66
_diffrn_reflns_theta_max 63.66
_diffrn_reflns_theta_min 3.71
_exptl_absorpt_coefficient_mu 9.385
_exptl_absorpt_correction_T_max 0.7526
_exptl_absorpt_correction_T_min 0.4790
_exptl_absorpt_correction_type multi-scan
_exptl_absorpt_process_details SADABS
_exptl_crystal_colour red
_exptl_crystal_density_diffrn 1.436
_exptl_crystal_density_method 'not measured'
_exptl_crystal_description Octahedral
_exptl_crystal_F_000 5424
_exptl_crystal_preparation 'proton conductivity'
_exptl_crystal_size_max 0.234
_exptl_crystal_size_mid 0.143
_exptl_crystal_size_min 0.13
_platon_squeeze_details
;
;
_refine_diff_density_max 0.651
_refine_diff_density_min -0.401
_refine_diff_density_rms 0.085
_refine_ls_extinction_method none
_refine_ls_goodness_of_fit_ref 1.070
_refine_ls_hydrogen_treatment mixed
_refine_ls_matrix_type full
_refine_ls_number_parameters 196
_refine_ls_number_reflns 2535
_refine_ls_number_restraints 0
_refine_ls_restrained_S_all 1.070
_refine_ls_R_factor_all 0.0768
_refine_ls_R_factor_gt 0.0547
_refine_ls_shift/su_max 0.000
_refine_ls_shift/su_mean 0.000
_refine_ls_structure_factor_coef Fsqd
_refine_ls_weighting_details 'calc w=1/[\s^2^(Fo^2^)+(0.0633P)^2^+31.0633P] where P=(Fo^2^+2Fc^2^)/3'
_refine_ls_weighting_scheme calc
_refine_ls_wR_factor_gt 0.1226
_refine_ls_wR_factor_ref 0.1324
_reflns_number_gt 1984
_reflns_number_total 2535
_reflns_threshold_expression >2sigma(I)
_cod_data_source_file c5ta10467j2.cif
_cod_data_source_block VNU-15
_cod_original_sg_symbol_H-M Fddd
_cod_database_code 7236139

loop_
_symmetry_equiv_pos_as_xyz
'x, y, z'
'-x+3/4, -y+3/4, z'
'-x+3/4, y, -z+3/4'
'x, -y+3/4, -z+3/4'
'x, y+1/2, z+1/2'
'-x+3/4, -y+5/4, z+1/2'
'-x+3/4, y+1/2, -z+5/4'
'x, -y+5/4, -z+5/4'
'x+1/2, y, z+1/2'
'-x+5/4, -y+3/4, z+1/2'
'-x+5/4, y, -z+5/4'
'x+1/2, -y+3/4, -z+5/4'
'x+1/2, y+1/2, z'
'-x+5/4, -y+5/4, z'
'-x+5/4, y+1/2, -z+3/4'
'x+1/2, -y+5/4, -z+3/4'
'-x, -y, -z'
'x-3/4, y-3/4, -z'
'x-3/4, -y, z-3/4'
'-x, y-3/4, z-3/4'
'-x, -y+1/2, -z+1/2'
'x-3/4, y-1/4, -z+1/2'
'x-3/4, -y+1/2, z-1/4'
'-x, y-1/4, z-1/4'
'-x+1/2, -y, -z+1/2'
'x-1/4, y-3/4, -z+1/2'
'x-1/4, -y, z-1/4'
'-x+1/2, y-3/4, z-1/4'
'-x+1/2, -y+1/2, -z'
'x-1/4, y-1/4, -z'
'x-1/4, -y+1/2, z-3/4'
'-x+1/2, y-1/4, z-3/4'

loop_
_atom_site_label
_atom_site_type_symbol
_atom_site_fract_x
_atom_site_fract_y
_atom_site_fract_z
_atom_site_U_iso_or_equiv
_atom_site_adp_type
_atom_site_occupancy
_atom_site_symmetry_multiplicity
_atom_site_calc_flag
_atom_site_refinement_flags
_atom_site_disorder_assembly
_atom_site_disorder_group
C1 C 0.6153(14) 0.1109(12) 0.1893(2) 0.026(5) Uani 0.50 1 d P A -1
C2 C 0.6194(5) 0.0401(6) 0.1747(2) 0.020(2) Uani 0.50 1 d P A -1
H2 H 0.6249 -0.0001 0.1893 0.024 Uiso 0.50 1 calc PR A -1
C3 C 0.6153(5) 0.0313(4) 0.1400(2) 0.0188(18) Uani 0.50 1 d P A -1
C4 C 0.6132(5) 0.1595(4) 0.13171(19) 0.019(2) Uiso 0.50 1 d P A -1
C5 C 0.6129(6) 0.1674(6) 0.1687(3) 0.023(2) Uani 0.50 1 d P A -1
H5 H 0.6109 0.2136 0.1784 0.027 Uiso 0.50 1 calc PR A -1
Fe2 Fe 0.3750 0.3750 0.20508(2) 0.0213(3) Uani 1 2 d S . .
N1 N 0.4743(3) 0.5501(3) 0.24571(13) 0.0544(13) Uani 1 1 d . . .
HN1A H 0.4221 0.5616 0.2505 0.065 Uiso 0.50 1 calc PR . .
HN1B H 0.4750 0.5050 0.2367 0.065 Uiso 0.50 1 calc PR . .
C8 C 0.4235(3) 0.1067(2) 0.15932(11) 0.0309(11) Uani 1 1 d . . .
H8 H 0.4246 0.0939 0.1829 0.037 Uiso 1 1 calc R . .
Fe1 Fe 0.5000 0.2500 0.2500 0.0217(3) Uani 1 2 d S . .
C9 C 0.6250 0.1250 0.22704(15) 0.0257(15) Uani 1 2 d S . .
S1 S 0.56956(8) 0.39589(7) 0.20846(4) 0.0474(4) Uani 1 1 d . . .
O5 O 0.60037(17) 0.17851(15) 0.24403(7) 0.0256(7) Uani 1 1 d . . .
O6 O 0.48723(18) 0.42304(16) 0.20864(8) 0.0356(8) Uani 1 1 d . . .
H1 H 0.6250 -0.015(4) 0.1250 0.05(2) Uiso 1 2 d S . .
O7 O 0.40760(19) 0.29728(16) 0.16945(7) 0.0338(8) Uani 1 1 d . . .
O8 O 0.4441(2) 0.21393(16) 0.20721(8) 0.0355(8) Uani 1 1 d . . .
O9 O 0.57243(19) 0.32575(18) 0.22430(10) 0.0481(10) Uani 1 1 d . . .
C11 C 0.4256(3) 0.2345(2) 0.17740(11) 0.0265(10) Uani 1 1 d . . .
O10 O 0.5946(3) 0.3878(3) 0.17277(13) 0.101(2) Uani 1 1 d . . .
C12 C 0.4232(3) 0.1785(2) 0.15001(11) 0.0284(11) Uani 1 1 d . . .
C13 C 0.4223(3) 0.1957(2) 0.11555(11) 0.0325(11) Uani 1 1 d . . .
H13 H 0.4208 0.2442 0.1088 0.039 Uiso 1 1 calc R . .
O11 O 0.6220(3) 0.4437(3) 0.2255(2) 0.128(3) Uani 1 1 d . . .
C14 C 0.5054(4) 0.6001(4) 0.2201(2) 0.083(2) Uani 1 1 d . . .
H14A H 0.4724 0.5979 0.1994 0.125 Uiso 1 1 calc R . .
H14B H 0.5605 0.5873 0.2144 0.125 Uiso 1 1 calc R . .
H14C H 0.5041 0.6484 0.2295 0.125 Uiso 1 1 calc R . .
C15 C 0.5200(5) 0.5509(5) 0.2772(2) 0.096(3) Uani 1 1 d . . .
H15D H 0.5735 0.5319 0.2728 0.144 Uiso 1 1 calc R . .
H15E H 0.4931 0.5215 0.2944 0.144 Uiso 1 1 calc R . .
H15G H 0.5242 0.5998 0.2856 0.144 Uiso 1 1 calc R . .

loop_
_atom_site_aniso_label
_atom_site_aniso_U_11
_atom_site_aniso_U_22
_atom_site_aniso_U_33
_atom_site_aniso_U_23
_atom_site_aniso_U_13
_atom_site_aniso_U_12
C1 0.010(11) 0.056(18) 0.013(4) 0.005(6) 0.001(5) 0.011(8)
C2 0.025(5) 0.023(6) 0.012(4) -0.005(4) 0.003(4) 0.002(4)
C3 0.016(4) 0.015(4) 0.025(4) -0.002(3) -0.002(4) 0.004(3)
C5 0.021(5) 0.021(6) 0.026(6) -0.003(5) 0.008(5) 0.003(5)
Fe2 0.0326(6) 0.0178(5) 0.0135(5) 0.000 0.000 0.0098(4)
N1 0.046(3) 0.043(3) 0.074(4) 0.001(3) -0.004(3) 0.001(2)
C8 0.046(3) 0.025(3) 0.023(2) -0.0001(19) -0.004(2) 0.004(2)
Fe1 0.0282(5) 0.0219(5) 0.0149(5) 0.0037(4) 0.0031(4) 0.0120(4)
C9 0.023(3) 0.041(4) 0.013(3) 0.000 0.000 0.019(3)
S1 0.0343(7) 0.0395(8) 0.0684(10) 0.0258(7) 0.0081(7) 0.0084(6)
O5 0.0323(17) 0.0260(17) 0.0186(15) 0.0048(13) 0.0090(13) 0.0178(14)
O6 0.0332(18) 0.0253(19) 0.048(2) 0.0053(15) 0.0034(16) 0.0085(14)
O7 0.052(2) 0.0247(18) 0.0247(17) -0.0022(14) 0.0021(16) 0.0132(15)
O8 0.059(2) 0.0242(18) 0.0233(17) -0.0045(14) -0.0045(16) 0.0134(16)
O9 0.040(2) 0.043(2) 0.062(2) 0.0336(19) 0.0193(19) 0.0175(17)
C11 0.034(3) 0.024(3) 0.021(2) -0.0015(19) 0.000(2) 0.006(2)
O10 0.104(4) 0.105(4) 0.094(4) 0.067(3) 0.071(3) 0.062(3)
C12 0.039(3) 0.023(3) 0.023(2) -0.0020(19) 0.001(2) 0.003(2)
C13 0.053(3) 0.019(2) 0.026(2) 0.0011(19) 0.000(2) -0.001(2)
O11 0.067(3) 0.059(3) 0.258(8) -0.012(4) -0.071(4) 0.005(3)
C14 0.046(4) 0.063(5) 0.140(7) 0.030(5) -0.003(4) 0.001(3)
C15 0.086(6) 0.097(7) 0.106(6) -0.006(5) -0.024(5) 0.004(5)

loop_
_atom_type_symbol
_atom_type_description
_atom_type_scat_dispersion_real
_atom_type_scat_dispersion_imag
_atom_type_scat_source
C C 0.0181 0.0091 'International Tables Vol C Tables 4.2.6.8 and 6.1.1.4'
H H 0.0000 0.0000 'International Tables Vol C Tables 4.2.6.8 and 6.1.1.4'
N N 0.0311 0.0180 'International Tables Vol C Tables 4.2.6.8 and 6.1.1.4'
O O 0.0492 0.0322 'International Tables Vol C Tables 4.2.6.8 and 6.1.1.4'
S S 0.3331 0.5567 'International Tables Vol C Tables 4.2.6.8 and 6.1.1.4'
Fe Fe -1.1336 3.1974 'International Tables Vol C Tables 4.2.6.8 and 6.1.1.4'

loop_
_geom_angle_atom_site_label_1
_geom_angle_atom_site_label_2
_geom_angle_atom_site_label_3
_geom_angle
_geom_angle_site_symmetry_1
_geom_angle_site_symmetry_3
C5 C1 C2 119.9(10) . .
C5 C1 C9 116.9(15) . .
C2 C1 C9 122.6(14) . .
C3 C2 C1 119.7(10) . .
C1 C5 C4 121.2(12) . .
O7 Fe2 O7 96.69(17) . 2
O7 Fe2 O6 88.66(12) . 2
O7 Fe2 O6 96.42(13) 2 2
O7 Fe2 O6 96.42(13) . .
O7 Fe2 O6 88.65(12) 2 .
O6 Fe2 O6 172.37(18) 2 .
O7 Fe2 O5 160.37(11) . 26_565
O7 Fe2 O5 102.92(11) 2 26_565
O6 Fe2 O5 88.29(12) 2 26_565
O6 Fe2 O5 85.02(12) . 26_565
O7 Fe2 O5 102.92(11) . 21_655
O7 Fe2 O5 160.37(11) 2 21_655
O6 Fe2 O5 85.02(12) 2 21_655
O6 Fe2 O5 88.29(12) . 21_655
O5 Fe2 O5 57.49(14) 26_565 21_655
C15 N1 C14 112.5(6) . .
C13 C8 C12 120.5(4) 8_544 .
O8 Fe1 O8 180.00(16) 21_655 .
O8 Fe1 O9 95.76(14) 21_655 21_655
O8 Fe1 O9 84.24(14) . 21_655
O8 Fe1 O9 84.24(14) 21_655 .
O8 Fe1 O9 95.76(14) . .
O9 Fe1 O9 179.998(1) 21_655 .
O8 Fe1 O5 93.55(12) 21_655 21_655
O8 Fe1 O5 86.45(12) . 21_655
O9 Fe1 O5 85.57(12) 21_655 21_655
O9 Fe1 O5 94.43(12) . 21_655
O8 Fe1 O5 86.45(12) 21_655 .
O8 Fe1 O5 93.54(12) . .
O9 Fe1 O5 94.43(12) 21_655 .
O9 Fe1 O5 85.57(12) . .
O5 Fe1 O5 180.00(12) 21_655 .
O5 C9 O5 117.4(5) . 14_545
O5 C9 C1 127.8(12) . .
O5 C9 C1 113.9(11) 14_545 .
O5 C9 C1 113.9(11) . 14_545
O5 C9 C1 127.8(12) 14_545 14_545
C1 C9 C1 23.8(10) . 14_545
O11 S1 O9 110.8(3) . .
O11 S1 O10 109.4(4) . .
O9 S1 O10 107.4(3) . .
O11 S1 O6 110.9(3) . .
O9 S1 O6 110.09(19) . .
O10 S1 O6 108.1(2) . .
C9 O5 Fe1 143.0(2) . .
C9 O5 Fe2 92.6(3) . 21_655
Fe1 O5 Fe2 108.88(11) . 21_655
S1 O6 Fe2 133.8(2) . .
C11 O7 Fe2 123.8(3) . .
C11 O8 Fe1 140.0(3) . .
S1 O9 Fe1 142.1(2) . .
O7 C11 O8 125.0(4) . .
O7 C11 C12 118.6(4) . .
O8 C11 C12 116.4(4) . .
C13 C12 C8 118.6(4) . .
C13 C12 C11 121.8(4) . .
C8 C12 C11 119.6(4) . .
C12 C13 C8 120.9(4) . 8_544

loop_
_geom_bond_atom_site_label_1
_geom_bond_atom_site_label_2
_geom_bond_distance
_geom_bond_site_symmetry_2
C1 C5 1.33(2) .
C1 C2 1.45(2) .
C1 C9 1.504(11) .
C2 C3 1.366(12) .
C4 C5 1.449(13) .
Fe2 O7 2.091(3) .
Fe2 O7 2.091(3) 2
Fe2 O6 2.091(3) 2
Fe2 O6 2.091(3) .
Fe2 O5 2.264(3) 26_565
Fe2 O5 2.264(3) 21_655
N1 C15 1.446(9) .
N1 C14 1.466(8) .
C8 C13 1.384(6) 8_544
C8 C12 1.398(6) .
Fe1 O8 2.030(3) 21_655
Fe1 O8 2.030(3) .
Fe1 O9 2.124(3) 21_655
Fe1 O9 2.124(3) .
Fe1 O5 2.167(3) 21_655
Fe1 O5 2.167(3) .
C9 O5 1.274(4) .
C9 O5 1.274(4) 14_545
C9 C1 1.505(11) 14_545
S1 O11 1.422(5) .
S1 O9 1.459(3) .
S1 O10 1.462(5) .
S1 O6 1.471(3) .
O5 Fe2 2.264(3) 21_655
O7 C11 1.259(5) .
O8 C11 1.264(5) .
C11 C12 1.502(6) .
C12 C13 1.383(6) .
C13 C8 1.384(6) 8_544

loop_
_platon_squeeze_void_nr
_platon_squeeze_void_average_x
_platon_squeeze_void_average_y
_platon_squeeze_void_average_z
_platon_squeeze_void_volume
_platon_squeeze_void_count_electrons
_platon_squeeze_void_content
1 -0.011 -0.010 0.125 754 233 ' '
2 -0.005 0.252 0.375 754 233 ' '
3 -0.013 0.486 0.625 754 233 ' '
4 -0.005 0.752 0.875 754 233 ' '
